data_2203261
loop_
_publ_author_name
'Alcock, Nathaniel W.'
'Sanders, Karen J.'
'Rodger, Alison'

_publ_section_title
;
 Potential injectable contraceptive steroids: testosterone buciclate
;
_journal_issue 3
_journal_name_full 'Acta Crystallographica Section E'
_journal_page_first o348
_journal_page_last o349
_journal_paper_doi 10.1107/S1600536804000820
_journal_volume 60
_journal_year 2004
_chemical_formula_iupac 'C30 H46 O3'
_chemical_formula_moiety 'C30 H46 O3'
_chemical_formula_sum 'C30 H46 O3'
_chemical_formula_weight 454.67
_chemical_name_systematic
;
 ?
;
_space_group_IT_number 19
_symmetry_cell_setting orthorhombic
_symmetry_space_group_name_Hall 'P 2ac 2ab'
_symmetry_space_group_name_H-M 'P 21 21 21'
_atom_sites_solution_hydrogens geom
_atom_sites_solution_primary direct
_atom_sites_solution_secondary difmap
_audit_creation_method SHELXL-97
_cell_angle_alpha 90.00
_cell_angle_beta 90.00
_cell_angle_gamma 90.00
_cell_formula_units_Z 4
_cell_length_a 6.2987(13)
_cell_length_b 10.500(2)
_cell_length_c 39.680(8)
_cell_measurement_reflns_used 4739
_cell_measurement_temperature 180(2)
_cell_measurement_theta_max 15
_cell_measurement_theta_min 3
_cell_volume 2624.3(9)
_computing_cell_refinement 'SAINT (Siemens, 1995)'
_computing_data_collection 'SMART (Siemens, 1994)'
_computing_data_reduction SAINT
_computing_molecular_graphics 'SHELXTL (Sheldrick, 1997)'
_computing_publication_material SHELXTL
_computing_structure_refinement 'SHELXL97 (Sheldrick, 1997)'
_computing_structure_solution 'SHELXS97 (Sheldrick, 1990)'
_diffrn_ambient_temperature 180(2)
_diffrn_detector_area_resol_mean 8.192
_diffrn_measured_fraction_theta_full 0.998
_diffrn_measured_fraction_theta_max 0.998
_diffrn_measurement_device_type 'Siemens SMART'
_diffrn_measurement_method \w
_diffrn_radiation_monochromator graphite
_diffrn_radiation_source 'fine-focus sealed tube'
_diffrn_radiation_type MoK\a
_diffrn_radiation_wavelength 0.71073
_diffrn_reflns_av_R_equivalents 0.1240
_diffrn_reflns_av_sigmaI/netI 0.1091
_diffrn_reflns_limit_h_max 7
_diffrn_reflns_limit_h_min -7
_diffrn_reflns_limit_k_max 9
_diffrn_reflns_limit_k_min -12
_diffrn_reflns_limit_l_max 47
_diffrn_reflns_limit_l_min -44
_diffrn_reflns_number 12882
_diffrn_reflns_theta_full 25.00
_diffrn_reflns_theta_max 25.00
_diffrn_reflns_theta_min 2.01
_diffrn_standards_decay_% nil
_exptl_absorpt_coefficient_mu 0.072
_exptl_absorpt_correction_T_max 0.96
_exptl_absorpt_correction_T_min 0.77
_exptl_absorpt_correction_type multi-scan
_exptl_absorpt_process_details '(SADABS; Sheldrick, 1996)'
_exptl_crystal_colour colourless
_exptl_crystal_density_diffrn 1.151
_exptl_crystal_density_method 'not measured'
_exptl_crystal_description plate
_exptl_crystal_F_000 1000
_exptl_crystal_size_max 0.48
_exptl_crystal_size_mid 0.20
_exptl_crystal_size_min 0.04
_refine_diff_density_max 0.236
_refine_diff_density_min -0.208
_refine_ls_extinction_method none
_refine_ls_goodness_of_fit_ref 1.054
_refine_ls_hydrogen_treatment constr
_refine_ls_matrix_type full
_refine_ls_number_parameters 298
_refine_ls_number_reflns 2707
_refine_ls_number_restraints 0
_refine_ls_restrained_S_all 1.054
_refine_ls_R_factor_all 0.1263
_refine_ls_R_factor_gt 0.0731
_refine_ls_shift/su_max 0.012
_refine_ls_shift/su_mean 0.002
_refine_ls_structure_factor_coef Fsqd
_refine_ls_weighting_details 'calc w = 1/[\s^2^(Fo^2^)+(0.0715P)^2^] where P = (Fo^2^+2Fc^2^)/3'
_refine_ls_weighting_scheme calc
_refine_ls_wR_factor_gt 0.1421
_refine_ls_wR_factor_ref 0.1624
_reflns_number_gt 1700
_reflns_number_total 2707
_reflns_threshold_expression I>2\s(I)
_cod_data_source_file bt6394.cif
_cod_data_source_block I
_cod_depositor_comments
;
The following automatic conversions were performed:
'_symmetry_cell_setting' value 'Orthorhombic' changed to 'orthorhombic'
according to '/home/saulius/struct/CIF-dictionaries/cif_core.dic'
dictionary named 'cif_core.dic' version 2.4.1 from 2010-06-29.

Automatic conversion script
Id: cif_fix_enum 1527 2010-12-29 10:47:43Z saulius 

The following automatic conversions were performed:

'_symmetry_cell_setting' value 'Orthorhombic' changed to
'orthorhombic' according to
/home/saulius/struct/CIF-dictionaries/cif_core.dic dictionary named
'cif_core.dic' version 2.4.1 from 2010-06-29.

Automatic conversion script
Id: cif_fix_values 1715 2011-07-08 13:25:40Z adriana 
;
_cod_original_cell_volume 2624.2(9)
_cod_database_code 2203261
_cod_database_fobs_code 2203261

loop_
_symmetry_equiv_pos_as_xyz
'x, y, z'
'-x+1/2, -y, z+1/2'
'-x, y+1/2, -z+1/2'
'x+1/2, -y+1/2, -z'

loop_
_atom_site_label
_atom_site_fract_x
_atom_site_fract_y
_atom_site_fract_z
_atom_site_U_iso_or_equiv
_atom_site_adp_type
_atom_site_calc_flag
_atom_site_refinement_flags
_atom_site_occupancy
_atom_site_type_symbol
O1 0.0201(7) -0.0784(5) 1.02084(9) 0.0639(14) Uani d . 1 O
O2 0.3125(5) 0.0327(3) 0.75502(8) 0.0357(9) Uani d . 1 O
O3 0.5268(7) 0.1943(4) 0.74176(9) 0.0580(13) Uani d . 1 O
C1 0.1796(8) -0.1667(6) 0.93768(12) 0.0431(17) Uani d . 1 C
H1A 0.2453 -0.2419 0.9268 0.052 Uiso calc R 1 H
H1B 0.2893 -0.0994 0.9392 0.052 Uiso calc R 1 H
C2 0.1124(10) -0.2028(7) 0.97275(12) 0.058(2) Uani d . 1 C
H2A 0.0117 -0.2750 0.9716 0.069 Uiso calc R 1 H
H2B 0.2382 -0.2307 0.9857 0.069 Uiso calc R 1 H
C3 0.0085(9) -0.0925(6) 0.99055(13) 0.0424(15) Uani d . 1 C
C4 -0.1254(9) -0.0123(6) 0.96882(12) 0.0381(15) Uani d . 1 C
H4A -0.2075 0.0527 0.9792 0.046 Uiso calc R 1 H
C5 -0.1384(8) -0.0253(5) 0.93561(12) 0.0306(13) Uani d . 1 C
C6 -0.2954(9) 0.0519(6) 0.91553(12) 0.0400(15) Uani d . 1 C
H6A -0.3599 0.1170 0.9304 0.048 Uiso calc R 1 H
H6B -0.4104 -0.0048 0.9075 0.048 Uiso calc R 1 H
C7 -0.1947(8) 0.1178(5) 0.88532(12) 0.0342(14) Uani d . 1 C
H7A -0.3069 0.1599 0.8718 0.041 Uiso calc R 1 H
H7B -0.0957 0.1845 0.8933 0.041 Uiso calc R 1 H
C8 -0.0750(7) 0.0241(5) 0.86319(10) 0.0257(12) Uani d . 1 C
H8A -0.1784 -0.0388 0.8538 0.031 Uiso calc R 1 H
C9 0.0913(7) -0.0480(5) 0.88427(11) 0.0262(12) Uani d . 1 C
H9A 0.1896 0.0182 0.8934 0.031 Uiso calc R 1 H
C10 -0.0017(8) -0.1189(5) 0.91541(11) 0.0300(13) Uani d . 1 C
C11 0.2288(8) -0.1358(5) 0.86198(11) 0.0310(14) Uani d . 1 C
H11A 0.3442 -0.1724 0.8759 0.037 Uiso calc R 1 H
H11B 0.1401 -0.2072 0.8538 0.037 Uiso calc R 1 H
C12 0.3261(8) -0.0677(5) 0.83186(11) 0.0333(14) Uani d . 1 C
H12A 0.4009 -0.1305 0.8175 0.040 Uiso calc R 1 H
H12B 0.4320 -0.0050 0.8399 0.040 Uiso calc R 1 H
C13 0.1584(7) 0.0005(5) 0.81099(11) 0.0256(12) Uani d . 1 C
C14 0.0345(8) 0.0912(5) 0.83422(10) 0.0267(12) Uani d . 1 C
H14A 0.1429 0.1484 0.8447 0.032 Uiso calc R 1 H
C15 -0.0890(9) 0.1735(6) 0.80980(12) 0.0441(16) Uani d . 1 C
H15A -0.1189 0.2580 0.8198 0.053 Uiso calc R 1 H
H15B -0.2253 0.1325 0.8037 0.053 Uiso calc R 1 H
C16 0.0548(9) 0.1869(6) 0.77847(11) 0.0379(15) Uani d . 1 C
H16A -0.0223 0.1616 0.7578 0.045 Uiso calc R 1 H
H16B 0.1049 0.2757 0.7759 0.045 Uiso calc R 1 H
C17 0.2419(8) 0.0966(5) 0.78522(11) 0.0293(13) Uani d . 1 C
H17A 0.3625 0.1456 0.7952 0.035 Uiso calc R 1 H
C18 -0.1431(10) -0.2323(6) 0.90492(13) 0.0479(16) Uani d . 1 C
H18A -0.1980 -0.2748 0.9251 0.072 Uiso calc R 1 H
H18B -0.0591 -0.2929 0.8917 0.072 Uiso calc R 1 H
H18C -0.2621 -0.2013 0.8913 0.072 Uiso calc R 1 H
C19 0.0159(9) -0.0976(5) 0.79310(11) 0.0364(14) Uani d . 1 C
H19A 0.1036 -0.1531 0.7790 0.055 Uiso calc R 1 H
H19B -0.0880 -0.0530 0.7790 0.055 Uiso calc R 1 H
H19C -0.0587 -0.1490 0.8100 0.055 Uiso calc R 1 H
C20 0.4528(8) 0.0909(6) 0.73494(12) 0.0334(14) Uani d . 1 C
C21 0.4912(8) 0.0180(6) 0.70394(11) 0.0333(14) Uani d . 1 C
H21A 0.4646 -0.0740 0.7090 0.040 Uiso calc R 1 H
C22 0.7217(8) 0.0311(6) 0.69120(12) 0.0376(15) Uani d . 1 C
H22A 0.7541 0.1220 0.6870 0.045 Uiso calc R 1 H
H22B 0.8209 -0.0006 0.7086 0.045 Uiso calc R 1 H
C23 0.7526(8) -0.0444(6) 0.65881(11) 0.0386(15) Uani d . 1 C
H23A 0.8988 -0.0295 0.6505 0.046 Uiso calc R 1 H
H23B 0.7397 -0.1362 0.6641 0.046 Uiso calc R 1 H
C24 0.5987(7) -0.0129(5) 0.63068(11) 0.0271(13) Uani d . 1 C
H24A 0.6274 0.0771 0.6238 0.033 Uiso calc R 1 H
C25 0.3724(8) -0.0172(6) 0.64396(12) 0.0419(16) Uani d . 1 C
H25A 0.2757 0.0167 0.6265 0.050 Uiso calc R 1 H
H25B 0.3327 -0.1071 0.6481 0.050 Uiso calc R 1 H
C26 0.3406(8) 0.0582(6) 0.67629(12) 0.0430(16) Uani d . 1 C
H26A 0.3616 0.1498 0.6715 0.052 Uiso calc R 1 H
H26B 0.1927 0.0466 0.6842 0.052 Uiso calc R 1 H
C27 0.6252(8) -0.0945(6) 0.59955(11) 0.0328(13) Uani d . 1 C
H27A 0.5056 -0.0763 0.5841 0.039 Uiso calc R 1 H
H27B 0.6137 -0.1849 0.6064 0.039 Uiso calc R 1 H
C28 0.8307(8) -0.0778(6) 0.58009(12) 0.0396(15) Uani d . 1 C
H28A 0.8417 0.0116 0.5724 0.047 Uiso calc R 1 H
H28B 0.9519 -0.0948 0.5953 0.047 Uiso calc R 1 H
C29 0.8452(10) -0.1655(6) 0.54983(12) 0.0444(16) Uani d . 1 C
H29A 0.7206 -0.1509 0.5351 0.053 Uiso calc R 1 H
H29B 0.8398 -0.2549 0.5577 0.053 Uiso calc R 1 H
C30 1.0482(10) -0.1460(7) 0.52910(13) 0.068(2) Uani d . 1 C
H30A 1.0489 -0.2052 0.5100 0.101 Uiso calc R 1 H
H30B 1.1725 -0.1620 0.5434 0.101 Uiso calc R 1 H
H30C 1.0529 -0.0583 0.5207 0.101 Uiso calc R 1 H

loop_
_atom_site_aniso_label
_atom_site_aniso_U_11
_atom_site_aniso_U_22
_atom_site_aniso_U_33
_atom_site_aniso_U_12
_atom_site_aniso_U_13
_atom_site_aniso_U_23
O1 0.075(3) 0.077(4) 0.041(2) -0.015(3) -0.008(2) 0.003(2)
O2 0.039(2) 0.032(2) 0.0360(19) -0.0046(19) 0.0089(17) -0.0038(18)
O3 0.066(3) 0.047(3) 0.060(2) -0.025(3) 0.027(2) -0.016(2)
C1 0.025(3) 0.061(5) 0.043(3) 0.013(3) -0.009(3) 0.016(3)
C2 0.044(4) 0.082(6) 0.047(4) 0.014(4) -0.001(3) 0.019(4)
C3 0.043(3) 0.053(4) 0.031(3) -0.019(4) 0.000(3) 0.002(3)
C4 0.042(3) 0.042(4) 0.031(3) -0.002(3) 0.008(3) 0.002(3)
C5 0.021(3) 0.028(4) 0.043(3) -0.001(3) 0.003(2) 0.005(3)
C6 0.030(3) 0.047(4) 0.043(3) 0.015(3) 0.009(3) 0.001(3)
C7 0.027(3) 0.035(4) 0.041(3) 0.014(3) 0.001(2) 0.001(3)
C8 0.022(3) 0.024(3) 0.031(3) 0.005(2) -0.003(2) -0.003(2)
C9 0.022(3) 0.020(3) 0.037(3) 0.001(2) -0.002(2) -0.003(2)
C10 0.027(3) 0.026(3) 0.037(3) 0.002(3) 0.000(2) -0.002(2)
C11 0.029(3) 0.037(4) 0.027(3) 0.008(3) 0.001(2) 0.002(2)
C12 0.031(3) 0.028(4) 0.041(3) 0.005(3) 0.003(2) -0.002(3)
C13 0.026(3) 0.020(3) 0.031(3) 0.001(2) 0.000(2) 0.000(2)
C14 0.029(3) 0.022(3) 0.029(3) 0.001(3) -0.003(2) 0.001(2)
C15 0.045(4) 0.043(4) 0.045(3) 0.010(3) -0.006(3) 0.003(3)
C16 0.049(4) 0.031(4) 0.035(3) 0.002(3) 0.001(3) 0.002(3)
C17 0.033(3) 0.032(3) 0.023(3) -0.003(3) -0.002(2) -0.004(2)
C18 0.050(4) 0.038(4) 0.056(3) -0.004(3) 0.015(3) -0.001(3)
C19 0.038(3) 0.032(4) 0.039(3) -0.007(3) 0.001(2) -0.005(3)
C20 0.033(3) 0.030(4) 0.036(3) -0.001(3) 0.005(3) 0.004(3)
C21 0.033(3) 0.039(4) 0.028(3) -0.010(3) 0.005(2) 0.000(2)
C22 0.020(3) 0.054(4) 0.040(3) -0.001(3) -0.003(2) -0.007(3)
C23 0.022(3) 0.054(4) 0.039(3) -0.002(3) -0.001(2) -0.006(3)
C24 0.020(3) 0.030(4) 0.031(3) -0.010(2) 0.002(2) 0.000(2)
C25 0.020(3) 0.057(5) 0.049(3) -0.003(3) 0.001(3) -0.010(3)
C26 0.015(3) 0.056(4) 0.058(4) 0.001(3) 0.003(3) -0.015(3)
C27 0.026(3) 0.034(4) 0.039(3) -0.005(3) 0.001(2) -0.005(3)
C28 0.033(3) 0.042(4) 0.044(3) -0.005(3) 0.002(3) -0.006(3)
C29 0.049(4) 0.048(4) 0.036(3) 0.002(3) 0.005(3) -0.008(3)
C30 0.053(4) 0.092(6) 0.059(4) 0.013(4) 0.015(3) -0.014(4)

loop_
_atom_type_symbol
_atom_type_description
_atom_type_scat_dispersion_real
_atom_type_scat_dispersion_imag
_atom_type_scat_source
C C 0.0033 0.0000 'International Tables Vol C Tables 4.2.6.8 and 6.1.1.4'
H H 0.0000 0.0000 'International Tables Vol C Tables 4.2.6.8 and 6.1.1.4'
O O 0.0106 0.0000 'International Tables Vol C Tables 4.2.6.8 and 6.1.1.4'

loop_
_geom_angle_atom_site_label_1
_geom_angle_atom_site_label_2
_geom_angle_atom_site_label_3
_geom_angle
C20 O2 C17 119.1(4)
C2 C1 C10 114.0(5)
C2 C1 H1A 108.7
C10 C1 H1A 108.7
C2 C1 H1B 108.7
C10 C1 H1B 108.7
H1A C1 H1B 107.6
C3 C2 C1 111.3(6)
C3 C2 H2A 109.4
C1 C2 H2A 109.4
C3 C2 H2B 109.4
C1 C2 H2B 109.4
H2A C2 H2B 108.0
O1 C3 C4 123.0(6)
O1 C3 C2 122.2(6)
C4 C3 C2 114.5(4)
C5 C4 C3 123.9(5)
C5 C4 H4A 118.0
C3 C4 H4A 118.0
C4 C5 C6 120.7(5)
C4 C5 C10 123.4(5)
C6 C5 C10 115.9(4)
C5 C6 C7 112.8(4)
C5 C6 H6A 109.0
C7 C6 H6A 109.0
C5 C6 H6B 109.0
C7 C6 H6B 109.0
H6A C6 H6B 107.8
C8 C7 C6 111.6(5)
C8 C7 H7A 109.3
C6 C7 H7A 109.3
C8 C7 H7B 109.3
C6 C7 H7B 109.3
H7A C7 H7B 108.0
C14 C8 C7 111.3(4)
C14 C8 C9 109.4(4)
C7 C8 C9 110.0(3)
C14 C8 H8A 108.7
C7 C8 H8A 108.7
C9 C8 H8A 108.7
C8 C9 C11 111.4(3)
C8 C9 C10 114.2(4)
C11 C9 C10 112.4(4)
C8 C9 H9A 106.1
C11 C9 H9A 106.1
C10 C9 H9A 106.1
C1 C10 C5 109.1(4)
C1 C10 C18 109.5(5)
C5 C10 C18 108.2(4)
C1 C10 C9 109.5(4)
C5 C10 C9 108.7(4)
C18 C10 C9 111.8(4)
C12 C11 C9 113.3(4)
C12 C11 H11A 108.9
C9 C11 H11A 108.9
C12 C11 H11B 108.9
C9 C11 H11B 108.9
H11A C11 H11B 107.7
C11 C12 C13 111.6(4)
C11 C12 H12A 109.3
C13 C12 H12A 109.3
C11 C12 H12B 109.3
C13 C12 H12B 109.3
H12A C12 H12B 108.0
C12 C13 C17 115.8(4)
C12 C13 C14 108.5(4)
C17 C13 C14 99.6(4)
C12 C13 C19 110.0(4)
C17 C13 C19 109.5(4)
C14 C13 C19 113.2(4)
C15 C14 C8 121.2(4)
C15 C14 C13 103.3(3)
C8 C14 C13 113.4(4)
C15 C14 H14A 105.9
C8 C14 H14A 105.9
C13 C14 H14A 105.9
C14 C15 C16 105.4(4)
C14 C15 H15A 110.7
C16 C15 H15A 110.7
C14 C15 H15B 110.7
C16 C15 H15B 110.7
H15A C15 H15B 108.8
C17 C16 C15 104.7(4)
C17 C16 H16A 110.8
C15 C16 H16A 110.8
C17 C16 H16B 110.8
C15 C16 H16B 110.8
H16A C16 H16B 108.9
O2 C17 C13 110.8(4)
O2 C17 C16 112.2(4)
C13 C17 C16 105.1(4)
O2 C17 H17A 109.6
C13 C17 H17A 109.6
C16 C17 H17A 109.6
C10 C18 H18A 109.5
C10 C18 H18B 109.5
H18A C18 H18B 109.5
C10 C18 H18C 109.5
H18A C18 H18C 109.5
H18B C18 H18C 109.5
C13 C19 H19A 109.5
C13 C19 H19B 109.5
H19A C19 H19B 109.5
C13 C19 H19C 109.5
H19A C19 H19C 109.5
H19B C19 H19C 109.5
O3 C20 O2 122.0(5)
O3 C20 C21 126.2(5)
O2 C20 C21 111.7(5)
C20 C21 C26 111.0(4)
C20 C21 C22 112.5(4)
C26 C21 C22 109.1(4)
C20 C21 H21A 108.0
C26 C21 H21A 108.0
C22 C21 H21A 108.0
C23 C22 C21 110.5(4)
C23 C22 H22A 109.5
C21 C22 H22A 109.6
C23 C22 H22B 109.5
C21 C22 H22B 109.6
H22A C22 H22B 108.1
C24 C23 C22 115.2(4)
C24 C23 H23A 108.5
C22 C23 H23A 108.5
C24 C23 H23B 108.5
C22 C23 H23B 108.5
H23A C23 H23B 107.5
C27 C24 C23 114.0(4)
C27 C24 C25 111.7(4)
C23 C24 C25 109.8(4)
C27 C24 H24A 107.0
C23 C24 H24A 107.0
C25 C24 H24A 107.0
C26 C25 C24 113.6(4)
C26 C25 H25A 108.8
C24 C25 H25A 108.8
C26 C25 H25B 108.8
C24 C25 H25B 108.8
H25A C25 H25B 107.7
C21 C26 C25 112.6(5)
C21 C26 H26A 109.1
C25 C26 H26A 109.1
C21 C26 H26B 109.1
C25 C26 H26B 109.1
H26A C26 H26B 107.8
C24 C27 C28 116.4(4)
C24 C27 H27A 108.2
C28 C27 H27A 108.2
C24 C27 H27B 108.2
C28 C27 H27B 108.2
H27A C27 H27B 107.3
C29 C28 C27 112.6(5)
C29 C28 H28A 109.1
C27 C28 H28A 109.1
C29 C28 H28B 109.1
C27 C28 H28B 109.1
H28A C28 H28B 107.8
C28 C29 C30 113.2(5)
C28 C29 H29A 108.9
C30 C29 H29A 108.9
C28 C29 H29B 108.9
C30 C29 H29B 108.9
H29A C29 H29B 107.8
C29 C30 H30A 109.5
C29 C30 H30B 109.5
H30A C30 H30B 109.5
C29 C30 H30C 109.5
H30A C30 H30C 109.5
H30B C30 H30C 109.5

loop_
_geom_bond_atom_site_label_1
_geom_bond_atom_site_label_2
_geom_bond_distance
O1 C3 1.213(5)
O2 C20 1.338(6)
O2 C17 1.443(5)
O3 C20 1.212(6)
C1 C2 1.503(7)
C1 C10 1.529(7)
C1 H1A 0.9900
C1 H1B 0.9900
C2 C3 1.506(8)
C2 H2A 0.9900
C2 H2B 0.9900
C3 C4 1.471(8)
C4 C5 1.328(6)
C4 H4A 0.9500
C5 C6 1.507(7)
C5 C10 1.533(7)
C6 C7 1.522(7)
C6 H6A 0.9900
C6 H6B 0.9900
C7 C8 1.519(6)
C7 H7A 0.9900
C7 H7B 0.9900
C8 C14 1.514(6)
C8 C9 1.540(6)
C8 H8A 1.0000
C9 C11 1.543(6)
C9 C10 1.557(7)
C9 H9A 1.0000
C10 C18 1.544(8)
C11 C12 1.522(6)
C11 H11A 0.9900
C11 H11B 0.9900
C12 C13 1.521(6)
C12 H12A 0.9900
C12 H12B 0.9900
C13 C17 1.530(7)
C13 C14 1.538(6)
C13 C19 1.539(7)
C14 C15 1.513(6)
C14 H14A 1.0000
C15 C16 1.545(7)
C15 H15A 0.9900
C15 H15B 0.9900
C16 C17 1.536(7)
C16 H16A 0.9900
C16 H16B 0.9900
C17 H17A 1.0000
C18 H18A 0.9800
C18 H18B 0.9800
C18 H18C 0.9800
C19 H19A 0.9800
C19 H19B 0.9800
C19 H19C 0.9800
C20 C21 1.469(7)
C21 C26 1.510(7)
C21 C22 1.544(7)
C21 H21A 1.0000
C22 C23 1.523(7)
C22 H22A 0.9900
C22 H22B 0.9900
C23 C24 1.515(7)
C23 H23A 0.9900
C23 H23B 0.9900
C24 C27 1.512(6)
C24 C25 1.520(7)
C24 H24A 1.0000
C25 C26 1.521(7)
C25 H25A 0.9900
C25 H25B 0.9900
C26 H26A 0.9900
C26 H26B 0.9900
C27 C28 1.517(7)
C27 H27A 0.9900
C27 H27B 0.9900
C28 C29 1.516(7)
C28 H28A 0.9900
C28 H28B 0.9900
C29 C30 1.534(8)
C29 H29A 0.9900
C29 H29B 0.9900
C30 H30A 0.9800
C30 H30B 0.9800
C30 H30C 0.9800

loop_
_cod_related_entry_id
_cod_related_entry_database
_cod_related_entry_code
1 ChemSpider 102781
